data_4131813
loop_
_publ_author_name
'Jin, Mingoo'
'Chung, Tim S.'
'Seki, Tomohiro'
'Ito, Hajime'
'Garcia-Garibay, Miguel A'

_publ_section_title
;
 Phosphorescence Control Mediated by Molecular Rotation and Aurophilic
 Interactions in Amphidynamic Crystals of
 1,4-Bis[tri-(p-fluorophenyl)phosphane-gold(I)-ethynyl]benzene.
;
_journal_issue 49
_journal_name_full 'Journal of the American Chemical Society'
_journal_page_first 18115
_journal_page_last 18121
_journal_paper_doi 10.1021/jacs.7b11316
_journal_volume 139
_journal_year 2017
_chemical_formula_moiety 'C46 H28 Au2 F6 P2'
_chemical_formula_sum 'C46 H28 Au2 F6 P2'
_chemical_formula_weight 1150.60
_space_group_crystal_system triclinic
_space_group_IT_number 2
_space_group_name_Hall '-P 1'
_space_group_name_H-M_alt 'P -1'
_atom_sites_solution_hydrogens geom
_atom_sites_solution_primary direct
_atom_sites_solution_secondary difmap
_cell_angle_alpha 69.224(4)
_cell_angle_beta 67.495(4)
_cell_angle_gamma 65.403(4)
_cell_formula_units_Z 2
_cell_length_a 12.001(2)
_cell_length_b 14.205(2)
_cell_length_c 14.266(2)
_cell_measurement_reflns_used 8877
_cell_measurement_temperature 253
_cell_measurement_theta_max 27.53
_cell_measurement_theta_min 3.13
_cell_volume 1986.9(5)
_computing_cell_refinement 'RAPID AUTO'
_computing_data_collection 'RAPID AUTO (Rigaku, ????)'
_computing_data_reduction 'RAPID AUTO'
_computing_molecular_graphics 'CrystalStructure 4.1'
_computing_publication_material 'CrystalStructure 4.1 (Rigaku, 2014)'
_computing_structure_refinement 'SHELXL2013 (Sheldrick, 2008)'
_computing_structure_solution 'Superflip (Palatinus, et al., 2007)'
_diffrn_ambient_temperature 253
_diffrn_detector_area_resol_mean 10.000
_diffrn_measured_fraction_theta_full 0.996
_diffrn_measured_fraction_theta_max 0.988
_diffrn_measurement_device_type 'Rigaku R-AXIS RAPID'
_diffrn_measurement_method \w
_diffrn_radiation_type 'Mo K\a'
_diffrn_radiation_wavelength 0.71075
_diffrn_reflns_av_R_equivalents 0.1007
_diffrn_reflns_Laue_measured_fraction_full 0.996
_diffrn_reflns_Laue_measured_fraction_max 0.988
_diffrn_reflns_limit_h_max 15
_diffrn_reflns_limit_h_min -15
_diffrn_reflns_limit_k_max 18
_diffrn_reflns_limit_k_min -17
_diffrn_reflns_limit_l_max 18
_diffrn_reflns_limit_l_min -18
_diffrn_reflns_number 19611
_diffrn_reflns_point_group_measured_fraction_full 0.996
_diffrn_reflns_point_group_measured_fraction_max 0.988
_diffrn_reflns_theta_full 25.242
_diffrn_reflns_theta_max 27.483
_diffrn_reflns_theta_min 3.129
_diffrn_standards_number 0
_exptl_absorpt_coefficient_mu 7.543
_exptl_absorpt_correction_T_max 0.590
_exptl_absorpt_correction_T_min 0.247
_exptl_absorpt_correction_type multi-scan
_exptl_absorpt_process_details 'ABSCOR (Rigaku, 1995)'
_exptl_crystal_colour colorless
_exptl_crystal_density_diffrn 1.923
_exptl_crystal_density_method 'not measured'
_exptl_crystal_description block
_exptl_crystal_F_000 1092.00
_exptl_crystal_size_max 0.146
_exptl_crystal_size_mid 0.092
_exptl_crystal_size_min 0.070
_refine_diff_density_max 1.83
_refine_diff_density_min -3.03
_refine_ls_extinction_method none
_refine_ls_goodness_of_fit_ref 1.022
_refine_ls_hydrogen_treatment constr
_refine_ls_number_parameters 403
_refine_ls_number_reflns 9011
_refine_ls_number_restraints 406
_refine_ls_R_factor_all 0.2139
_refine_ls_R_factor_gt 0.0983
_refine_ls_shift/su_max 0.000
_refine_ls_structure_factor_coef Fsqd
_refine_ls_weighting_details 'w = 1/[\s^2^(Fo^2^)+(0.2000P)^2^] where P=(Fo^2^+2Fc^2^)/3'
_refine_ls_weighting_scheme calc
_refine_ls_wR_factor_gt 0.2721
_refine_ls_wR_factor_ref 0.3645
_reflns_number_gt 3701
_reflns_number_total 9011
_reflns_threshold_expression F^2^>2.0\s(F^2^)
_cod_data_source_file ja7b11316_si_002.cif
_cod_data_source_block 1-253K
_cod_original_cell_volume 1986.7(6)
_cod_database_code 4131813

loop_
_space_group_symop_id
_space_group_symop_operation_xyz
1 +X,+Y,+Z
2 -X,-Y,-Z

loop_
_atom_site_label
_atom_site_type_symbol
_atom_site_fract_x
_atom_site_fract_y
_atom_site_fract_z
_atom_site_U_iso_or_equiv
_atom_site_adp_type
_atom_site_occupancy
_atom_site_site_symmetry_order
_atom_site_calc_flag
_atom_site_refinement_flags_posn
_atom_site_refinement_flags_adp
Au1 Au 0.48855(9) 0.31763(7) 0.14066(7) 0.0723(4) Uani 1 1 d . .
Au2 Au 0.48353(10) 0.15925(7) 0.35551(7) 0.0731(4) Uani 1 1 d . .
P3 P 0.3040(5) 0.4534(5) 0.1728(4) 0.0602(13) Uani 1 1 d . .
P4 P 0.4328(7) 0.0334(5) 0.3303(4) 0.0708(17) Uani 1 1 d . .
F41 F 0.3538(19) 0.8362(14) 0.1987(13) 0.115(4) Uani 1 1 d . U
F42 F 0.122(2) 0.5968(16) -0.2011(13) 0.132(4) Uani 1 1 d . U
F43 F -0.0813(17) 0.3145(17) 0.5468(11) 0.123(4) Uani 1 1 d . U
F44 F 0.0372(18) -0.1071(16) 0.6861(12) 0.121(4) Uani 1 1 d . U
F45 F 0.8871(18) -0.3377(13) 0.2340(13) 0.113(4) Uani 1 1 d . U
F46 F 0.2092(19) 0.2085(15) -0.0238(12) 0.120(4) Uani 1 1 d . U
C5 C 0.3206(8) 0.5667(5) 0.1856(5) 0.102(3) Uani 1 1 d G U
C6 C 0.2127(9) 0.6466(5) 0.2234(6) 0.103(3) Uani 1 1 d G U
H6 H 0.1325 0.6397 0.2437 0.124 Uiso 1 1 calc R U
C7 C 0.2247(11) 0.7367(5) 0.2307(7) 0.105(3) Uani 1 1 d G U
H7 H 0.1525 0.7902 0.2560 0.126 Uiso 1 1 calc R U
C8 C 0.3447(12) 0.7469(6) 0.2003(8) 0.106(3) Uani 1 1 d G U
C9 C 0.4526(11) 0.6670(6) 0.1625(8) 0.104(3) Uani 1 1 d G U
H9 H 0.5328 0.6739 0.1421 0.124 Uiso 1 1 calc R U
C10 C 0.4406(9) 0.5769(6) 0.1551(6) 0.102(3) Uani 1 1 d G U
H10 H 0.5127 0.5234 0.1299 0.123 Uiso 1 1 calc R U
C11 C 0.2442(7) 0.5022(5) 0.0587(4) 0.122(4) Uani 1 1 d G U
C12 C 0.2120(9) 0.6089(5) 0.0065(5) 0.123(3) Uani 1 1 d G U
H12 H 0.2180 0.6588 0.0308 0.148 Uiso 1 1 calc R U
C13 C 0.1706(10) 0.6409(5) -0.0820(5) 0.125(3) Uani 1 1 d G U
H13 H 0.1490 0.7123 -0.1170 0.151 Uiso 1 1 calc R U
C14 C 0.1615(10) 0.5663(6) -0.1183(5) 0.126(3) Uani 1 1 d G U
C15 C 0.1938(9) 0.4597(6) -0.0661(5) 0.124(3) Uani 1 1 d G U
H15 H 0.1877 0.4097 -0.0904 0.149 Uiso 1 1 calc R U
C16 C 0.2352(8) 0.4276(5) 0.0224(4) 0.122(4) Uani 1 1 d G U
H16 H 0.2568 0.3563 0.0574 0.147 Uiso 1 1 calc R U
C17 C 0.1796(6) 0.4194(4) 0.2846(4) 0.101(4) Uani 1 1 d G U
C18 C 0.0645(6) 0.4244(5) 0.2780(5) 0.103(4) Uani 1 1 d G U
H18 H 0.0466 0.4503 0.2139 0.124 Uiso 1 1 calc R U
C19 C -0.0239(6) 0.3908(5) 0.3674(6) 0.107(4) Uani 1 1 d G U
H19 H -0.1008 0.3942 0.3630 0.129 Uiso 1 1 calc R U
C20 C 0.0028(7) 0.3522(6) 0.4633(5) 0.110(3) Uani 1 1 d G U
C21 C 0.1179(7) 0.3472(5) 0.4698(4) 0.108(4) Uani 1 1 d G U
H21 H 0.1358 0.3213 0.5340 0.130 Uiso 1 1 calc R U
C22 C 0.2063(7) 0.3808(5) 0.3805(4) 0.103(4) Uani 1 1 d G U
H22 H 0.2832 0.3774 0.3848 0.124 Uiso 1 1 calc R U
C23 C 0.3682(6) 0.0849(4) 0.2205(4) 0.104(4) Uani 1 1 d G U
C24 C 0.2370(6) 0.1332(5) 0.2383(5) 0.107(4) Uani 1 1 d G U
H24 H 0.1854 0.1387 0.3054 0.129 Uiso 1 1 calc R U
C25 C 0.1828(7) 0.1732(5) 0.1559(5) 0.109(4) Uani 1 1 d G U
H25 H 0.0950 0.2055 0.1678 0.131 Uiso 1 1 calc R U
C26 C 0.2598(8) 0.1649(6) 0.0556(5) 0.110(4) Uani 1 1 d G U
C27 C 0.3910(8) 0.1166(5) 0.0377(5) 0.108(4) Uani 1 1 d G U
H27 H 0.4426 0.1111 -0.0294 0.129 Uiso 1 1 calc R U
C28 C 0.4452(7) 0.0766(5) 0.1202(4) 0.105(4) Uani 1 1 d G U
H28 H 0.5330 0.0443 0.1082 0.126 Uiso 1 1 calc R U
C29 C 0.5708(7) -0.0830(5) 0.3034(5) 0.089(3) Uani 1 1 d G U
C30 C 0.5609(8) -0.1845(5) 0.3359(6) 0.094(3) Uani 1 1 d G U
H30 H 0.4821 -0.1942 0.3725 0.112 Uiso 1 1 calc R U
C31 C 0.6687(9) -0.2714(5) 0.3138(7) 0.098(3) Uani 1 1 d G U
H31 H 0.6621 -0.3393 0.3356 0.118 Uiso 1 1 calc R U
C32 C 0.7864(9) -0.2569(6) 0.2592(8) 0.099(3) Uani 1 1 d G U
C33 C 0.7964(7) -0.1555(6) 0.2266(7) 0.098(3) Uani 1 1 d G U
H33 H 0.8752 -0.1458 0.1900 0.117 Uiso 1 1 calc R U
C34 C 0.6886(7) -0.0685(6) 0.2487(6) 0.093(3) Uani 1 1 d G U
H34 H 0.6953 -0.0007 0.2269 0.111 Uiso 1 1 calc R U
C35 C 0.3130(7) -0.0102(5) 0.4386(5) 0.095(3) Uani 1 1 d G U
C36 C 0.2799(8) 0.0162(5) 0.5329(4) 0.097(3) Uani 1 1 d G U
H36 H 0.3209 0.0554 0.5398 0.117 Uiso 1 1 calc R U
C37 C 0.1854(9) -0.0159(6) 0.6169(5) 0.103(3) Uani 1 1 d G U
H37 H 0.1632 0.0017 0.6800 0.124 Uiso 1 1 calc R U
C38 C 0.1241(9) -0.0745(6) 0.6066(6) 0.105(3) Uani 1 1 d G U
C39 C 0.1573(9) -0.1009(6) 0.5123(6) 0.102(3) Uani 1 1 d G U
H39 H 0.1163 -0.1400 0.5054 0.122 Uiso 1 1 calc R U
C40 C 0.2518(8) -0.0687(5) 0.4283(6) 0.096(3) Uani 1 1 d G U
H40 H 0.2740 -0.0864 0.3652 0.115 Uiso 1 1 calc R U
C47 C 0.978(2) 0.056(2) 0.0665(19) 0.082(4) Uani 1 1 d . U
H47 H 0.9629 0.0958 0.1123 0.098 Uiso 1 1 calc R U
C48 C 0.881(2) 0.071(2) 0.0318(19) 0.082(3) Uani 1 1 d . U
C49 C 0.905(2) 0.013(2) -0.0383(18) 0.081(4) Uani 1 1 d . U
H49 H 0.8409 0.0221 -0.0654 0.098 Uiso 1 1 calc R U
C50 C 0.757(2) 0.145(2) 0.0657(19) 0.081(4) Uani 1 1 d . U
C51 C 0.654(2) 0.209(2) 0.0961(19) 0.082(4) Uani 1 1 d . U
C52 C 0.409(3) 0.517(2) 0.4565(19) 0.086(4) Uani 1 1 d . U
H52 H 0.3474 0.5309 0.4252 0.103 Uiso 1 1 calc R U
C53 C 0.507(3) 0.421(2) 0.458(2) 0.085(3) Uani 1 1 d . U
C54 C 0.599(3) 0.414(2) 0.505(2) 0.085(3) Uani 1 1 d . U
H54 H 0.6696 0.3523 0.5060 0.102 Uiso 1 1 calc R U
C55 C 0.516(3) 0.341(2) 0.413(2) 0.084(3) Uani 1 1 d . U
C56 C 0.515(3) 0.272(2) 0.389(2) 0.082(3) Uani 1 1 d . U

loop_
_atom_site_aniso_label
_atom_site_aniso_U_11
_atom_site_aniso_U_22
_atom_site_aniso_U_33
_atom_site_aniso_U_23
_atom_site_aniso_U_13
_atom_site_aniso_U_12
Au1 0.0516(6) 0.0649(6) 0.0829(6) -0.0276(4) -0.0086(4) -0.0031(4)
Au2 0.0821(8) 0.0675(6) 0.0846(6) -0.0316(5) -0.0267(5) -0.0232(5)
P3 0.040(3) 0.057(3) 0.076(3) -0.028(2) -0.008(2) -0.006(3)
P4 0.077(4) 0.077(4) 0.078(3) -0.040(3) -0.010(3) -0.035(4)
F41 0.128(8) 0.106(6) 0.131(8) -0.047(6) -0.018(7) -0.057(5)
F42 0.157(10) 0.140(8) 0.130(7) -0.013(6) -0.078(6) -0.057(8)
F43 0.091(7) 0.172(10) 0.087(5) -0.017(7) -0.003(5) -0.056(7)
F44 0.100(8) 0.140(9) 0.106(6) -0.019(6) -0.002(6) -0.054(6)
F45 0.096(7) 0.085(6) 0.133(8) -0.037(6) -0.021(7) -0.006(6)
F46 0.125(8) 0.132(10) 0.100(6) -0.029(7) -0.059(5) -0.012(8)
C5 0.115(7) 0.106(6) 0.110(7) -0.043(5) -0.024(6) -0.051(5)
C6 0.116(7) 0.106(6) 0.111(7) -0.042(6) -0.023(6) -0.051(5)
C7 0.118(7) 0.106(6) 0.113(7) -0.044(5) -0.023(6) -0.050(5)
C8 0.120(7) 0.106(6) 0.115(7) -0.044(5) -0.023(6) -0.053(5)
C9 0.117(7) 0.106(6) 0.113(7) -0.043(5) -0.024(6) -0.053(5)
C10 0.115(7) 0.106(6) 0.111(7) -0.043(5) -0.024(6) -0.051(5)
C11 0.149(9) 0.126(7) 0.127(6) -0.010(5) -0.072(5) -0.064(7)
C12 0.150(9) 0.126(7) 0.128(6) -0.010(5) -0.072(5) -0.063(7)
C13 0.151(9) 0.128(7) 0.129(6) -0.010(5) -0.073(5) -0.061(6)
C14 0.151(9) 0.132(7) 0.128(6) -0.011(5) -0.074(5) -0.061(6)
C15 0.150(9) 0.131(7) 0.128(6) -0.012(5) -0.074(5) -0.062(7)
C16 0.150(9) 0.127(7) 0.127(6) -0.011(5) -0.073(5) -0.063(7)
C17 0.085(6) 0.153(9) 0.074(5) -0.031(6) -0.009(5) -0.052(6)
C18 0.084(6) 0.155(9) 0.076(5) -0.030(6) -0.009(4) -0.053(6)
C19 0.085(6) 0.157(9) 0.081(5) -0.028(6) -0.007(4) -0.054(6)
C20 0.087(6) 0.158(9) 0.078(5) -0.025(6) -0.005(4) -0.053(6)
C21 0.088(6) 0.157(9) 0.075(5) -0.027(6) -0.008(4) -0.050(6)
C22 0.086(6) 0.154(9) 0.074(5) -0.029(6) -0.010(4) -0.051(6)
C23 0.115(7) 0.112(9) 0.094(5) -0.033(6) -0.050(5) -0.020(8)
C24 0.115(7) 0.115(9) 0.095(5) -0.030(6) -0.049(5) -0.018(8)
C25 0.116(7) 0.117(9) 0.098(5) -0.028(6) -0.052(5) -0.017(8)
C26 0.118(7) 0.119(9) 0.096(5) -0.029(6) -0.054(5) -0.016(7)
C27 0.118(7) 0.116(9) 0.094(5) -0.031(6) -0.052(5) -0.016(7)
C28 0.116(7) 0.114(9) 0.093(6) -0.032(6) -0.050(5) -0.018(8)
C29 0.086(7) 0.082(6) 0.115(8) -0.049(6) -0.029(6) -0.019(5)
C30 0.089(6) 0.080(6) 0.118(8) -0.045(6) -0.025(6) -0.018(5)
C31 0.092(6) 0.081(6) 0.120(8) -0.043(6) -0.025(6) -0.015(5)
C32 0.090(6) 0.083(5) 0.120(7) -0.044(6) -0.025(6) -0.013(5)
C33 0.088(7) 0.086(5) 0.119(8) -0.043(6) -0.025(6) -0.016(5)
C34 0.087(7) 0.084(5) 0.117(8) -0.046(6) -0.026(6) -0.019(5)
C35 0.085(7) 0.115(8) 0.088(6) -0.021(5) -0.021(5) -0.041(5)
C36 0.087(7) 0.118(8) 0.087(6) -0.022(5) -0.019(5) -0.040(5)
C37 0.089(7) 0.121(7) 0.091(6) -0.019(5) -0.015(5) -0.039(5)
C38 0.088(7) 0.122(7) 0.094(6) -0.016(5) -0.013(5) -0.043(5)
C39 0.086(7) 0.118(8) 0.097(6) -0.016(5) -0.018(5) -0.043(5)
C40 0.084(7) 0.115(8) 0.091(6) -0.019(5) -0.020(5) -0.042(5)
C47 0.052(6) 0.076(8) 0.098(8) -0.029(6) -0.007(6) -0.008(6)
C48 0.052(6) 0.076(7) 0.098(7) -0.027(5) -0.007(5) -0.009(5)
C49 0.052(7) 0.076(8) 0.098(8) -0.027(5) -0.008(6) -0.009(6)
C50 0.052(6) 0.074(8) 0.097(7) -0.025(5) -0.007(6) -0.010(6)
C51 0.052(7) 0.073(8) 0.096(8) -0.022(6) -0.006(6) -0.010(6)
C52 0.085(8) 0.072(6) 0.116(8) -0.040(6) -0.041(6) -0.013(6)
C53 0.084(8) 0.071(6) 0.115(7) -0.040(5) -0.041(5) -0.014(5)
C54 0.085(8) 0.071(7) 0.115(8) -0.041(6) -0.040(6) -0.014(6)
C55 0.083(8) 0.072(6) 0.113(8) -0.040(5) -0.042(6) -0.012(6)
C56 0.081(8) 0.073(7) 0.111(8) -0.039(5) -0.044(6) -0.011(6)

loop_
_atom_type_symbol
_atom_type_description
_atom_type_scat_dispersion_real
_atom_type_scat_dispersion_imag
_atom_type_scat_source
C C 0.0033 0.0016
;
International Tables for Crystallography
(Vol. C, Tables 4.2.6.8 and 6.1.1.4)
;
H H 0.0000 0.0000
;
International Tables for Crystallography
(Vol. C, Table 6.1.1.4)
;
Au Au -2.0133 8.8022
;
International Tables for Crystallography
(Vol. C, Tables 4.2.6.8 and 6.1.1.4)
;
F F 0.0171 0.0103
;
International Tables for Crystallography
(Vol. C, Tables 4.2.6.8 and 6.1.1.4)
;
P P 0.1023 0.0942
;
International Tables for Crystallography
(Vol. C, Tables 4.2.6.8 and 6.1.1.4)
;

loop_
_geom_angle_atom_site_label_1
_geom_angle_atom_site_label_2
_geom_angle_atom_site_label_3
_geom_angle
_geom_angle_site_symmetry_1
_geom_angle_site_symmetry_3
C51 Au1 P3 173.5(7) . .
C51 Au1 Au2 82.8(7) . .
P3 Au1 Au2 103.67(14) . .
C56 Au2 P4 174.9(8) . .
C56 Au2 Au1 83.0(7) . .
P4 Au2 Au1 99.85(16) . .
C5 P3 C17 106.9(4) . .
C5 P3 C11 104.4(4) . .
C17 P3 C11 107.4(5) . .
C5 P3 Au1 114.8(4) . .
C17 P3 Au1 115.4(3) . .
C11 P3 Au1 107.1(3) . .
C35 P4 C23 105.3(5) . .
C35 P4 C29 108.3(4) . .
C23 P4 C29 106.2(4) . .
C35 P4 Au2 112.9(3) . .
C23 P4 Au2 111.3(4) . .
C29 P4 Au2 112.4(4) . .
C6 C5 C10 120.0 . .
C6 C5 P3 119.7(3) . .
C10 C5 P3 120.3(3) . .
C5 C6 C7 120.0 . .
C5 C6 H6 120.0 . .
C7 C6 H6 120.0 . .
C6 C7 C8 120.0 . .
C6 C7 H7 120.0 . .
C8 C7 H7 120.0 . .
F41 C8 C9 120.4(11) . .
F41 C8 C7 119.3(11) . .
C9 C8 C7 120.0 . .
C8 C9 C10 120.0 . .
C8 C9 H9 120.0 . .
C10 C9 H9 120.0 . .
C5 C10 C9 120.0 . .
C5 C10 H10 120.0 . .
C9 C10 H10 120.0 . .
C16 C11 C12 120.0 . .
C16 C11 P3 117.4(3) . .
C12 C11 P3 122.6(3) . .
C13 C12 C11 120.0 . .
C13 C12 H12 120.0 . .
C11 C12 H12 120.0 . .
C14 C13 C12 120.0 . .
C14 C13 H13 120.0 . .
C12 C13 H13 120.0 . .
F42 C14 C13 119.9(10) . .
F42 C14 C15 120.1(10) . .
C13 C14 C15 120.0 . .
C16 C15 C14 120.0 . .
C16 C15 H15 120.0 . .
C14 C15 H15 120.0 . .
C15 C16 C11 120.0 . .
C15 C16 H16 120.0 . .
C11 C16 H16 120.0 . .
C22 C17 C18 120.0 . .
C22 C17 P3 116.4(3) . .
C18 C17 P3 123.5(3) . .
C19 C18 C17 120.0 . .
C19 C18 H18 120.0 . .
C17 C18 H18 120.0 . .
C20 C19 C18 120.0 . .
C20 C19 H19 120.0 . .
C18 C19 H19 120.0 . .
F43 C20 C19 118.3(9) . .
F43 C20 C21 121.6(9) . .
C19 C20 C21 120.0 . .
C22 C21 C20 120.0 . .
C22 C21 H21 120.0 . .
C20 C21 H21 120.0 . .
C21 C22 C17 120.0 . .
C21 C22 H22 120.0 . .
C17 C22 H22 120.0 . .
C28 C23 C24 120.0 . .
C28 C23 P4 121.9(3) . .
C24 C23 P4 118.1(3) . .
C23 C24 C25 120.0 . .
C23 C24 H24 120.0 . .
C25 C24 H24 120.0 . .
C26 C25 C24 120.0 . .
C26 C25 H25 120.0 . .
C24 C25 H25 120.0 . .
F46 C26 C25 120.0(9) . .
F46 C26 C27 119.9(9) . .
C25 C26 C27 120.0 . .
C28 C27 C26 120.0 . .
C28 C27 H27 120.0 . .
C26 C27 H27 120.0 . .
C27 C28 C23 120.0 . .
C27 C28 H28 120.0 . .
C23 C28 H28 120.0 . .
C30 C29 C34 120.0 . .
C30 C29 P4 121.7(3) . .
C34 C29 P4 118.2(3) . .
C29 C30 C31 120.0 . .
C29 C30 H30 120.0 . .
C31 C30 H30 120.0 . .
C32 C31 C30 120.0 . .
C32 C31 H31 120.0 . .
C30 C31 H31 120.0 . .
F45 C32 C31 120.2(10) . .
F45 C32 C33 119.7(10) . .
C31 C32 C33 120.0 . .
C32 C33 C34 120.0 . .
C32 C33 H33 120.0 . .
C34 C33 H33 120.0 . .
C33 C34 C29 120.0 . .
C33 C34 H34 120.0 . .
C29 C34 H34 120.0 . .
C40 C35 C36 120.0 . .
C40 C35 P4 120.3(3) . .
C36 C35 P4 119.7(3) . .
C37 C36 C35 120.0 . .
C37 C36 H36 120.0 . .
C35 C36 H36 120.0 . .
C38 C37 C36 120.0 . .
C38 C37 H37 120.0 . .
C36 C37 H37 120.0 . .
F44 C38 C37 120.3(10) . .
F44 C38 C39 119.7(10) . .
C37 C38 C39 120.0 . .
C40 C39 C38 120.0 . .
C40 C39 H39 120.0 . .
C38 C39 H39 120.0 . .
C35 C40 C39 120.0 . .
C35 C40 H40 120.0 . .
C39 C40 H40 120.0 . .
C48 C47 C49 123(3) . 2_755
C48 C47 H47 118.4 . .
C49 C47 H47 118.4 2_755 .
C47 C48 C49 118(2) . .
C47 C48 C50 121(3) . .
C49 C48 C50 121(3) . .
C47 C49 C48 119(3) 2_755 .
C47 C49 H49 120.6 2_755 .
C48 C49 H49 120.6 . .
C51 C50 C48 178(3) . .
C50 C51 Au1 177(2) . .
C54 C52 C53 123(3) 2_666 .
C54 C52 H52 118.6 2_666 .
C53 C52 H52 118.6 . .
C52 C53 C55 122(2) . .
C52 C53 C54 112(2) . .
C55 C53 C54 125(3) . .
C52 C54 C53 125(3) 2_666 .
C52 C54 H54 117.5 2_666 .
C53 C54 H54 117.5 . .
C56 C55 C53 171(3) . .
C55 C56 Au2 171(3) . .

loop_
_geom_bond_atom_site_label_1
_geom_bond_atom_site_label_2
_geom_bond_distance
_geom_bond_site_symmetry_2
Au1 C51 1.98(2) .
Au1 P3 2.265(6) .
Au1 Au2 3.0885(13) .
Au2 C56 2.02(2) .
Au2 P4 2.286(6) .
P3 C5 1.778(8) .
P3 C17 1.799(8) .
P3 C11 1.823(8) .
P4 C35 1.788(9) .
P4 C23 1.798(8) .
P4 C29 1.819(9) .
F41 C8 1.308(17) .
F42 C14 1.307(16) .
F43 C20 1.342(16) .
F44 C38 1.309(17) .
F45 C32 1.308(17) .
F46 C26 1.324(15) .
C5 C6 1.3899 .
C5 C10 1.3900 .
C6 C7 1.3899 .
C6 H6 0.9300 .
C7 C8 1.3900 .
C7 H7 0.9300 .
C8 C9 1.3900 .
C9 C10 1.3901 .
C9 H9 0.9300 .
C10 H10 0.9300 .
C11 C16 1.3899 .
C11 C12 1.3901 .
C12 C13 1.3900 .
C12 H12 0.9300 .
C13 C14 1.3899 .
C13 H13 0.9300 .
C14 C15 1.3901 .
C15 C16 1.3899 .
C15 H15 0.9300 .
C16 H16 0.9300 .
C17 C22 1.3899 .
C17 C18 1.3901 .
C18 C19 1.3900 .
C18 H18 0.9300 .
C19 C20 1.3899 .
C19 H19 0.9300 .
C20 C21 1.3901 .
C21 C22 1.3898 .
C21 H21 0.9300 .
C22 H22 0.9300 .
C23 C28 1.3900 .
C23 C24 1.3900 .
C24 C25 1.3901 .
C24 H24 0.9300 .
C25 C26 1.3900 .
C25 H25 0.9300 .
C26 C27 1.3900 .
C27 C28 1.3899 .
C27 H27 0.9300 .
C28 H28 0.9300 .
C29 C30 1.3899 .
C29 C34 1.3901 .
C30 C31 1.3900 .
C30 H30 0.9300 .
C31 C32 1.3899 .
C31 H31 0.9300 .
C32 C33 1.3899 .
C33 C34 1.3900 .
C33 H33 0.9300 .
C34 H34 0.9300 .
C35 C40 1.3900 .
C35 C36 1.3900 .
C36 C37 1.3900 .
C36 H36 0.9300 .
C37 C38 1.3900 .
C37 H37 0.9300 .
C38 C39 1.3900 .
C39 C40 1.3900 .
C39 H39 0.9300 .
C40 H40 0.9300 .
C47 C48 1.34(4) .
C47 C49 1.34(3) 2_755
C47 H47 0.9300 .
C48 C49 1.39(4) .
C48 C50 1.44(3) .
C49 C47 1.34(3) 2_755
C49 H49 0.9300 .
C50 C51 1.21(3) .
C52 C54 1.24(3) 2_666
C52 C53 1.38(3) .
C52 H52 0.9300 .
C53 C55 1.44(3) .
C53 C54 1.45(4) .
C54 C52 1.24(3) 2_666
C54 H54 0.9300 .
C55 C56 1.17(3) .

loop_
_geom_torsion_atom_site_label_1
_geom_torsion_atom_site_label_2
_geom_torsion_atom_site_label_3
_geom_torsion_atom_site_label_4
_geom_torsion
_geom_torsion_site_symmetry_1
_geom_torsion_site_symmetry_4
C17 P3 C5 C6 -39.2(5) . .
C11 P3 C5 C6 74.4(4) . .
Au1 P3 C5 C6 -168.62(17) . .
C17 P3 C5 C10 142.6(3) . .
C11 P3 C5 C10 -103.8(4) . .
Au1 P3 C5 C10 13.2(4) . .
C10 C5 C6 C7 0.0 . .
P3 C5 C6 C7 -178.2(3) . .
C5 C6 C7 C8 0.0 . .
C6 C7 C8 F41 173.8(10) . .
C6 C7 C8 C9 0.0 . .
F41 C8 C9 C10 -173.8(10) . .
C7 C8 C9 C10 0.0 . .
C6 C5 C10 C9 0.0 . .
P3 C5 C10 C9 178.1(3) . .
C8 C9 C10 C5 0.0 . .
C5 P3 C11 C16 173.0(2) . .
C17 P3 C11 C16 -73.7(4) . .
Au1 P3 C11 C16 50.9(4) . .
C5 P3 C11 C12 -5.0(5) . .
C17 P3 C11 C12 108.2(3) . .
Au1 P3 C11 C12 -127.2(2) . .
C16 C11 C12 C13 0.0 . .
P3 C11 C12 C13 178.0(3) . .
C11 C12 C13 C14 0.0 . .
C12 C13 C14 F42 179.5(13) . .
C12 C13 C14 C15 0.0 . .
F42 C14 C15 C16 -179.5(13) . .
C13 C14 C15 C16 0.0 . .
C14 C15 C16 C11 0.0 . .
C12 C11 C16 C15 0.0 . .
P3 C11 C16 C15 -178.1(3) . .
C5 P3 C17 C22 -68.1(4) . .
C11 P3 C17 C22 -179.6(2) . .
Au1 P3 C17 C22 60.9(4) . .
C5 P3 C17 C18 115.6(3) . .
C11 P3 C17 C18 4.1(5) . .
Au1 P3 C17 C18 -115.4(3) . .
C22 C17 C18 C19 0.0 . .
P3 C17 C18 C19 176.2(3) . .
C17 C18 C19 C20 0.0 . .
C18 C19 C20 F43 -176.0(11) . .
C18 C19 C20 C21 0.0 . .
F43 C20 C21 C22 175.9(12) . .
C19 C20 C21 C22 0.0 . .
C20 C21 C22 C17 0.0 . .
C18 C17 C22 C21 0.0 . .
P3 C17 C22 C21 -176.5(3) . .
C35 P4 C23 C28 -146.9(2) . .
C29 P4 C23 C28 -32.2(5) . .
Au2 P4 C23 C28 90.5(3) . .
C35 P4 C23 C24 32.5(5) . .
C29 P4 C23 C24 147.2(3) . .
Au2 P4 C23 C24 -90.1(3) . .
C28 C23 C24 C25 0.0 . .
P4 C23 C24 C25 -179.4(3) . .
C23 C24 C25 C26 0.0 . .
C24 C25 C26 F46 -176.0(11) . .
C24 C25 C26 C27 0.0 . .
F46 C26 C27 C28 176.0(11) . .
C25 C26 C27 C28 0.0 . .
C26 C27 C28 C23 0.0 . .
C24 C23 C28 C27 0.0 . .
P4 C23 C28 C27 179.4(3) . .
C35 P4 C29 C30 21.6(5) . .
C23 P4 C29 C30 -91.0(4) . .
Au2 P4 C29 C30 147.00(19) . .
C35 P4 C29 C34 -158.4(2) . .
C23 P4 C29 C34 89.0(4) . .
Au2 P4 C29 C34 -33.0(4) . .
C34 C29 C30 C31 0.0 . .
P4 C29 C30 C31 180.0(3) . .
C29 C30 C31 C32 0.0 . .
C30 C31 C32 F45 -176.9(11) . .
C30 C31 C32 C33 0.0 . .
F45 C32 C33 C34 176.9(11) . .
C31 C32 C33 C34 0.0 . .
C32 C33 C34 C29 0.0 . .
C30 C29 C34 C33 0.0 . .
P4 C29 C34 C33 -180.0(3) . .
C23 P4 C35 C40 44.8(5) . .
C29 P4 C35 C40 -68.5(5) . .
Au2 P4 C35 C40 166.38(19) . .
C23 P4 C35 C36 -134.2(3) . .
C29 P4 C35 C36 112.5(3) . .
Au2 P4 C35 C36 -12.6(5) . .
C40 C35 C36 C37 0.0 . .
P4 C35 C36 C37 179.0(3) . .
C35 C36 C37 C38 0.0 . .
C36 C37 C38 F44 178.4(11) . .
C36 C37 C38 C39 0.0 . .
F44 C38 C39 C40 -178.4(11) . .
C37 C38 C39 C40 0.0 . .
C36 C35 C40 C39 0.0 . .
P4 C35 C40 C39 -179.0(3) . .
C38 C39 C40 C35 0.0 . .
C49 C47 C48 C49 -1(5) 2_755 .
C49 C47 C48 C50 179(2) 2_755 .
C47 C48 C49 C47 1(4) . 2_755
C50 C48 C49 C47 -179(2) . 2_755
C54 C52 C53 C55 -180(3) 2_666 .
C54 C52 C53 C54 -3(5) 2_666 .
C52 C53 C54 C52 3(5) . 2_666
C55 C53 C54 C52 180(3) . 2_666
